data_7713977
loop_
_publ_author_name
'Jia, Shuwen'
'Zhu, Xinrui'
'Li, Dongfeng'

_publ_section_title
;
 Observation of protonation-induced intra-molecular metal-to-metal charge
 transfer in cyano-bridged [Fe&#x2212;CN&#x2212;Mn/Ni] dinuclear complexes
;
_journal_name_full 'Dalton Transactions'
_journal_paper_doi 10.1039/D3DT02200E
_journal_year 2023
_chemical_formula_moiety 'C29 H26 Mn N5 O, 2(Cl O4)'
_chemical_formula_sum 'C29 H26 Cl2 Mn N5 O9'
_chemical_formula_weight 714.39
_space_group_crystal_system monoclinic
_space_group_IT_number 15
_space_group_name_Hall '-C 2yc'
_space_group_name_H-M_alt 'C 1 2/c 1'
_atom_sites_solution_hydrogens geom
_audit_creation_date 2023-04-18
_audit_creation_method
;
Olex2 1.3
(compiled 2020.11.12 svn.r5f609507 for OlexSys, GUI svn.r6408)
;
_audit_update_record
;
2023-04-20 deposited with the CCDC.	2023-09-18 downloaded from the CCDC.
;
_cell_angle_alpha 90
_cell_angle_beta 120.374(3)
_cell_angle_gamma 90
_cell_formula_units_Z 4
_cell_length_a 21.6669(17)
_cell_length_b 12.5249(11)
_cell_length_c 12.9279(11)
_cell_measurement_reflns_used 8050
_cell_measurement_temperature 100
_cell_measurement_theta_max 55.50
_cell_measurement_theta_min 3.70
_cell_volume 3026.8(4)
_computing_cell_refinement 'SAINT V8.40B (?, 2016)'
_computing_data_collection 'Bruker APEX3 Bruker-AXS, Madison WI'
_computing_data_reduction 'SAINT V8.40B (?, 2016)'
_computing_molecular_graphics 'Olex2 1.3 (Dolomanov et al., 2009)'
_computing_publication_material 'Olex2 1.3 (Dolomanov et al., 2009)'
_computing_structure_refinement 'SHELXL 2018/3 (Sheldrick, 2015)'
_computing_structure_solution 'SHELXT 2018/2 (Sheldrick, 2018)'
_diffrn_ambient_temperature 100
_diffrn_detector 'Bruker Photon III 28 detector'
_diffrn_detector_area_resol_mean ' 7.39 for PHOTON III'
_diffrn_detector_type 'Bruker Photon III 28'
_diffrn_measured_fraction_theta_full 0.998
_diffrn_measured_fraction_theta_max 0.998
_diffrn_measurement_device 'Bruker D8 Venture'
_diffrn_measurement_device_type 'Bruker APEX-II CCD'
_diffrn_measurement_method '\f and \w scans'
_diffrn_radiation_monochromator 'Metaljet Helios MX'
_diffrn_radiation_probe x-ray
_diffrn_radiation_type Synchrotron
_diffrn_radiation_wavelength 1.34139
_diffrn_radiation_xray_symbol 'Ga K\a'
_diffrn_reflns_av_R_equivalents 0.0996
_diffrn_reflns_av_unetI/netI 0.0628
_diffrn_reflns_Laue_measured_fraction_full 0.998
_diffrn_reflns_Laue_measured_fraction_max 0.998
_diffrn_reflns_limit_h_max 25
_diffrn_reflns_limit_h_min -25
_diffrn_reflns_limit_k_max 14
_diffrn_reflns_limit_k_min -14
_diffrn_reflns_limit_l_max 15
_diffrn_reflns_limit_l_min -15
_diffrn_reflns_number 16648
_diffrn_reflns_point_group_measured_fraction_full 0.998
_diffrn_reflns_point_group_measured_fraction_max 0.998
_diffrn_reflns_theta_full 52.096
_diffrn_reflns_theta_max 52.096
_diffrn_reflns_theta_min 3.696
_diffrn_source 'METALJET liquid metal X-ray source'
_diffrn_source_current 3.57
_diffrn_source_power 0.2497215
_diffrn_source_target Ga
_diffrn_source_type 'Sealed X-ray tube'
_diffrn_source_voltage 69.95
_diffrn_standards_number 0
_exptl_absorpt_coefficient_mu 3.871
_exptl_absorpt_correction_T_max 0.7510
_exptl_absorpt_correction_T_min 0.2495
_exptl_absorpt_correction_type none
_exptl_absorpt_process_details
;
SADABS-2016/2 (Bruker,2016/2) was used for absorption correction.
wR2(int) was 0.1768 before and 0.1117 after correction.
The Ratio of minimum to maximum transmission is 0.3322.
The \l/2 correction factor is Not present.
;
_exptl_crystal_density_diffrn 1.568
_exptl_crystal_description block
_exptl_crystal_F_000 1464
_refine_diff_density_max 0.903
_refine_diff_density_min -1.652
_refine_diff_density_rms 0.185
_refine_ls_extinction_method none
_refine_ls_goodness_of_fit_ref 1.119
_refine_ls_hydrogen_treatment constr
_refine_ls_matrix_type full
_refine_ls_number_parameters 211
_refine_ls_number_reflns 2580
_refine_ls_number_restraints 48
_refine_ls_restrained_S_all 1.229
_refine_ls_R_factor_all 0.0939
_refine_ls_R_factor_gt 0.0830
_refine_ls_shift/su_max 0.000
_refine_ls_shift/su_mean 0.000
_refine_ls_structure_factor_coef Fsqd
_refine_ls_weighting_details 'w=1/[\s^2^(Fo^2^)+(0.1867P)^2^] where P=(Fo^2^+2Fc^2^)/3'
_refine_ls_weighting_scheme calc
_refine_ls_wR_factor_gt 0.2294
_refine_ls_wR_factor_ref 0.2473
_reflns_Friedel_coverage 0.000
_reflns_number_gt 2148
_reflns_number_total 2580
_reflns_threshold_expression 'I > 2\s(I)'
_cod_data_source_file d3dt02200e2.cif
_cod_data_source_block 230329k-1_a
_cod_depositor_comments
;
The following automatic conversions were performed:

data item '_diffrn_radiation_probe' value 'X-ray' was changed to
'x-ray' in accordance with the
/home/data/users/saulius/crontab/automatic-downloads/rss-feeds/RSC/lib/dictionaries/cif_core.dic
dictionary named 'cif_core.dic' version 2.4.2 last updated on
2011-04-26.

Automatic conversion script
Id: cif_fix_values 8170 2020-07-09 18:12:32Z antanas 
;
_cod_database_code 7713977
_shelx_shelxl_version_number 2018/3
_shelx_space_group_comment
;
The symmetry employed for this shelxl refinement is uniquely defined
by the following loop, which should always be used as a source of
symmetry information in preference to the above space-group names.
They are only intended as comments.
;
_olex2_refinement_description
;
1. Fixed Uiso
 At 1.2 times of:
  All C(H) groups
 At 1.5 times of:
  All C(H,H,H) groups, All O(H) groups
2. Uiso/Uaniso restraints and constraints
Uanis(O1) \\sim Ueq: with sigma of 0.001 and sigma for terminal atoms of 0.002
Uanis(N3) \\sim Ueq, Uanis(C6) \\sim Ueq, Uanis(C7) \\sim Ueq, Uanis(C5) \\sim
Ueq, Uanis(Mn1) \\sim Ueq, Uanis(N2) \\sim Ueq, Uanis(N1) \\sim Ueq: with sigma
of 0.001 and sigma for terminal atoms of 0.002
3. Others
 Fixed Sof: H1(0.5)
4.a Aromatic/amide H refined with riding coordinates:
 C12(H12), C1(H1A), C13(H13), C2(H2), C4(H4), C9(H9), C15(H15), C14(H14),
 C3(H3), C10(H10)
4.b Tetrahedral OH refined with riding coordinates:
 O1(H1)
4.c Idealised Me refined as rotating group:
 C7(H7A,H7B,H7C)
;
_olex2_submission_special_instructions 'No special instructions were received'

loop_
_space_group_symop_operation_xyz
'x, y, z'
'-x, y, -z+1/2'
'x+1/2, y+1/2, z'
'-x+1/2, y+1/2, -z+1/2'
'-x, -y, -z'
'x, -y, z-1/2'
'-x+1/2, -y+1/2, -z'
'x+1/2, -y+1/2, z-1/2'

loop_
_atom_site_label
_atom_site_type_symbol
_atom_site_fract_x
_atom_site_fract_y
_atom_site_fract_z
_atom_site_U_iso_or_equiv
_atom_site_adp_type
_atom_site_occupancy
_atom_site_site_symmetry_order
_atom_site_calc_flag
_atom_site_refinement_flags_posn
_atom_site_refinement_flags_adp
_atom_site_refinement_flags_occupancy
_atom_site_disorder_assembly
_atom_site_disorder_group
Mn1 Mn 0.500000 0.27617(7) 0.250000 0.0192(4) Uani 1 2 d S TU P . .
Cl1 Cl 0.36800(6) -0.08193(9) 0.22711(11) 0.0249(4) Uani 1 1 d . . . . .
O1 O 0.500000 0.1066(4) 0.250000 0.0306(11) Uani 1 2 d S TU P . .
H1 H 0.521419 0.084241 0.321006 0.046 Uiso 0.5 1 calc R U P . .
N3 N 0.500000 0.4531(4) 0.250000 0.0201(12) Uani 1 2 d S TU P . .
N1 N 0.5650(2) 0.2861(3) 0.1621(3) 0.0215(9) Uani 1 1 d . U . . .
N2 N 0.6091(2) 0.2991(3) 0.4096(4) 0.0224(9) Uani 1 1 d . U . . .
O4 O 0.33258(19) -0.0309(3) 0.2823(4) 0.0340(9) Uani 1 1 d . . . . .
O2 O 0.37622(17) -0.0060(3) 0.1499(3) 0.0324(9) Uani 1 1 d . . . . .
O3 O 0.4369(2) -0.1187(3) 0.3170(4) 0.0409(10) Uani 1 1 d . . . . .
O5 O 0.3256(2) -0.1692(3) 0.1543(4) 0.0368(9) Uani 1 1 d . . . . .
C12 C 0.6567(2) 0.3658(4) 0.1379(4) 0.0243(11) Uani 1 1 d . . . . .
H12 H 0.690086 0.422087 0.156019 0.029 Uiso 1 1 calc R U . . .
C1 C 0.6313(3) 0.2395(4) 0.5083(5) 0.0256(11) Uani 1 1 d . . . . .
H1A H 0.600838 0.184148 0.506572 0.031 Uiso 1 1 calc R U . . .
C13 C 0.6499(3) 0.2868(4) 0.0587(5) 0.0297(12) Uani 1 1 d . . . . .
H13 H 0.679431 0.287431 0.023924 0.036 Uiso 1 1 calc R U . . .
C7 C 0.6857(2) 0.5209(4) 0.3126(4) 0.0252(11) Uani 1 1 d . U . . .
H7A H 0.729750 0.481502 0.334626 0.038 Uiso 1 1 calc R U . . .
H7B H 0.694323 0.570286 0.377413 0.038 Uiso 1 1 calc R U . . .
H7C H 0.670931 0.561314 0.238828 0.038 Uiso 1 1 calc R U . . .
C2 C 0.6960(3) 0.2542(4) 0.6123(5) 0.0250(11) Uani 1 1 d . . . . .
H2 H 0.709487 0.211147 0.681018 0.030 Uiso 1 1 calc R U . . .
C4 C 0.7186(2) 0.3954(4) 0.5120(4) 0.0226(11) Uani 1 1 d . . . . .
H4 H 0.748643 0.450729 0.512138 0.027 Uiso 1 1 calc R U . . .
C9 C 0.5582(2) 0.6168(4) 0.2612(4) 0.0259(11) Uani 1 1 d . . . . .
H9 H 0.597808 0.654245 0.266177 0.031 Uiso 1 1 calc R U . . .
C15 C 0.5585(3) 0.2108(4) 0.0830(5) 0.0249(11) Uani 1 1 d . . . . .
H15 H 0.523234 0.156983 0.062338 0.030 Uiso 1 1 calc R U . . .
C14 C 0.6002(3) 0.2070(4) 0.0299(5) 0.0294(12) Uani 1 1 d . . . . .
H14 H 0.594764 0.151535 -0.024235 0.035 Uiso 1 1 calc R U . . .
C3 C 0.7407(3) 0.3334(4) 0.6135(5) 0.0257(11) Uani 1 1 d . . . . .
H3 H 0.786046 0.345221 0.683095 0.031 Uiso 1 1 calc R U . . .
C6 C 0.6263(2) 0.4419(4) 0.2924(4) 0.0214(10) Uani 1 1 d . U . . .
C10 C 0.500000 0.6713(5) 0.250000 0.0299(16) Uani 1 2 d S T P . .
H10 H 0.500000 0.747173 0.250002 0.036 Uiso 1 2 calc R U P . .
C11 C 0.6147(2) 0.3632(4) 0.1915(4) 0.0213(10) Uani 1 1 d . . . . .
C5 C 0.6528(2) 0.3769(4) 0.4103(4) 0.0208(10) Uani 1 1 d . U . . .
C8 C 0.5580(2) 0.5055(4) 0.2650(4) 0.0208(10) Uani 1 1 d . . . . .

loop_
_atom_site_aniso_label
_atom_site_aniso_U_11
_atom_site_aniso_U_22
_atom_site_aniso_U_33
_atom_site_aniso_U_23
_atom_site_aniso_U_13
_atom_site_aniso_U_12
Mn1 0.0097(6) 0.0186(6) 0.0363(6) 0.000 0.0167(5) 0.000
Cl1 0.0156(7) 0.0229(7) 0.0465(8) 0.0043(5) 0.0232(6) 0.0030(4)
O1 0.0266(18) 0.0274(18) 0.0409(18) 0.000 0.0193(15) 0.000
N3 0.0188(15) 0.0205(15) 0.0221(14) 0.000 0.0112(10) 0.000
N1 0.0188(12) 0.0221(13) 0.0248(12) 0.0004(8) 0.0120(9) 0.0002(8)
N2 0.0199(12) 0.0230(12) 0.0266(12) 0.0002(9) 0.0135(9) -0.0007(9)
O4 0.030(2) 0.0273(19) 0.064(2) -0.0021(17) 0.038(2) 0.0039(16)
O2 0.0193(17) 0.034(2) 0.052(2) 0.0123(17) 0.0245(17) 0.0004(16)
O3 0.025(2) 0.047(2) 0.056(2) 0.015(2) 0.0252(19) 0.0166(18)
O5 0.033(2) 0.031(2) 0.060(2) -0.0072(18) 0.034(2) -0.0095(17)
C12 0.016(2) 0.029(3) 0.034(3) 0.001(2) 0.017(2) -0.001(2)
C1 0.015(2) 0.026(3) 0.044(3) 0.003(2) 0.020(2) 0.000(2)
C13 0.020(3) 0.039(3) 0.044(3) 0.001(2) 0.026(2) 0.003(2)
C7 0.0200(17) 0.0262(18) 0.0340(18) 0.0011(14) 0.0170(14) -0.0017(14)
C2 0.013(2) 0.028(3) 0.039(3) 0.001(2) 0.017(2) 0.005(2)
C4 0.015(2) 0.019(2) 0.043(3) -0.005(2) 0.021(2) -0.0040(19)
C9 0.015(2) 0.024(3) 0.041(3) 0.001(2) 0.016(2) 0.000(2)
C15 0.016(3) 0.026(3) 0.039(3) -0.003(2) 0.019(2) -0.0007(19)
C14 0.017(3) 0.037(3) 0.042(3) -0.004(2) 0.021(2) 0.002(2)
C3 0.013(2) 0.023(2) 0.047(3) -0.006(2) 0.019(2) -0.001(2)
C6 0.0195(13) 0.0213(14) 0.0240(13) 0.0008(9) 0.0115(10) -0.0001(9)
C10 0.022(4) 0.016(3) 0.055(5) 0.000 0.021(4) 0.000
C11 0.008(2) 0.023(2) 0.038(3) 0.002(2) 0.015(2) 0.0012(18)
C5 0.0192(13) 0.0217(14) 0.0245(13) -0.0012(9) 0.0133(10) 0.0005(9)
C8 0.009(2) 0.026(3) 0.033(2) -0.002(2) 0.014(2) -0.0039(18)

loop_
_atom_type_symbol
_atom_type_description
_atom_type_scat_dispersion_real
_atom_type_scat_dispersion_imag
_atom_type_scat_source
C C 0.0137 0.0067 'International Tables Vol C Tables 4.2.6.8 and 6.1.1.4'
H H 0.0000 0.0000 'International Tables Vol C Tables 4.2.6.8 and 6.1.1.4'
Cl Cl 0.3281 0.5435 'International Tables Vol C Tables 4.2.6.8 and 6.1.1.4'
Mn Mn -0.0162 2.2332 'International Tables Vol C Tables 4.2.6.8 and 6.1.1.4'
N N 0.0241 0.0134 'International Tables Vol C Tables 4.2.6.8 and 6.1.1.4'
O O 0.0389 0.0241 'International Tables Vol C Tables 4.2.6.8 and 6.1.1.4'

loop_
_geom_angle_atom_site_label_1
_geom_angle_atom_site_label_2
_geom_angle_atom_site_label_3
_geom_angle
_geom_angle_site_symmetry_1
_geom_angle_site_symmetry_3
_geom_angle_publ_flag
O1 Mn1 N3 180.0 . . ?
O1 Mn1 N1 93.20(10) . . ?
O1 Mn1 N1 93.20(10) . 2_655 ?
O1 Mn1 N2 97.39(10) . 2_655 ?
O1 Mn1 N2 97.39(10) . . ?
N3 Mn1 N2 82.61(10) . 2_655 ?
N3 Mn1 N2 82.61(10) . . ?
N1 Mn1 N3 86.80(10) 2_655 . ?
N1 Mn1 N3 86.80(10) . . ?
N1 Mn1 N1 173.6(2) 2_655 . ?
N1 Mn1 N2 79.43(14) . . ?
N1 Mn1 N2 99.73(14) 2_655 . ?
N1 Mn1 N2 79.43(14) 2_655 2_655 ?
N1 Mn1 N2 99.73(14) . 2_655 ?
N2 Mn1 N2 165.2(2) . 2_655 ?
O4 Cl1 O2 109.4(2) . . ?
O3 Cl1 O4 109.9(2) . . ?
O3 Cl1 O2 109.3(2) . . ?
O3 Cl1 O5 110.4(2) . . ?
O5 Cl1 O4 109.8(2) . . ?
O5 Cl1 O2 108.0(2) . . ?
Mn1 O1 H1 109.5 . . ?
Mn1 O1 H1 109.469(2) . 2_655 ?
H1 O1 H1 141.1 . 2_655 ?
C8 N3 Mn1 119.3(3) 2_655 . ?
C8 N3 Mn1 119.3(3) . . ?
C8 N3 C8 121.5(6) 2_655 . ?
C15 N1 Mn1 120.1(3) . . ?
C15 N1 C11 118.5(4) . . ?
C11 N1 Mn1 121.3(3) . . ?
C1 N2 Mn1 120.7(3) . . ?
C1 N2 C5 118.7(4) . . ?
C5 N2 Mn1 120.5(3) . . ?
C13 C12 H12 120.0 . . ?
C13 C12 C11 120.0(4) . . ?
C11 C12 H12 120.0 . . ?
N2 C1 H1A 118.2 . . ?
N2 C1 C2 123.6(5) . . ?
C2 C1 H1A 118.2 . . ?
C12 C13 H13 120.0 . . ?
C14 C13 C12 120.0(4) . . ?
C14 C13 H13 120.0 . . ?
H7A C7 H7B 109.5 . . ?
H7A C7 H7C 109.5 . . ?
H7B C7 H7C 109.5 . . ?
C6 C7 H7A 109.5 . . ?
C6 C7 H7B 109.5 . . ?
C6 C7 H7C 109.5 . . ?
C1 C2 H2 121.0 . . ?
C1 C2 C3 117.9(5) . . ?
C3 C2 H2 121.0 . . ?
C3 C4 H4 119.9 . . ?
C3 C4 C5 120.1(4) . . ?
C5 C4 H4 119.9 . . ?
C10 C9 H9 120.7 . . ?
C10 C9 C8 118.6(4) . . ?
C8 C9 H9 120.7 . . ?
N1 C15 H15 118.1 . . ?
N1 C15 C14 123.8(5) . . ?
C14 C15 H15 118.1 . . ?
C13 C14 C15 117.3(5) . . ?
C13 C14 H14 121.3 . . ?
C15 C14 H14 121.3 . . ?
C2 C3 C4 119.2(5) . . ?
C2 C3 H3 120.4 . . ?
C4 C3 H3 120.4 . . ?
C7 C6 C11 108.6(4) . . ?
C7 C6 C5 107.9(4) . . ?
C7 C6 C8 109.1(4) . . ?
C11 C6 C5 108.3(4) . . ?
C11 C6 C8 113.8(4) . . ?
C8 C6 C5 109.0(4) . . ?
C9 C10 C9 120.6(6) . 2_655 ?
C9 C10 H10 119.7 . . ?
C9 C10 H10 119.7 2_655 . ?
N1 C11 C12 120.3(4) . . ?
N1 C11 C6 117.3(4) . . ?
C12 C11 C6 122.2(4) . . ?
N2 C5 C4 120.5(4) . . ?
N2 C5 C6 117.3(4) . . ?
C4 C5 C6 122.2(4) . . ?
N3 C8 C9 120.3(4) . . ?
N3 C8 C6 119.8(4) . . ?
C9 C8 C6 119.9(4) . . ?

loop_
_geom_bond_atom_site_label_1
_geom_bond_atom_site_label_2
_geom_bond_distance
_geom_bond_site_symmetry_2
_geom_bond_publ_flag
Mn1 O1 2.124(5) . ?
Mn1 N3 2.216(5) . ?
Mn1 N1 2.215(4) 2_655 ?
Mn1 N1 2.215(4) . ?
Mn1 N2 2.234(4) . ?
Mn1 N2 2.234(4) 2_655 ?
Cl1 O4 1.435(3) . ?
Cl1 O2 1.454(4) . ?
Cl1 O3 1.428(4) . ?
Cl1 O5 1.432(4) . ?
O1 H1 0.8399 2_655 ?
O1 H1 0.8400 . ?
N3 C8 1.341(5) 2_655 ?
N3 C8 1.341(5) . ?
N1 C15 1.345(6) . ?
N1 C11 1.350(6) . ?
N2 C1 1.341(6) . ?
N2 C5 1.355(6) . ?
C12 H12 0.9500 . ?
C12 C13 1.377(7) . ?
C12 C11 1.397(6) . ?
C1 H1A 0.9500 . ?
C1 C2 1.379(7) . ?
C13 H13 0.9500 . ?
C13 C14 1.375(7) . ?
C7 H7A 0.9800 . ?
C7 H7B 0.9800 . ?
C7 H7C 0.9800 . ?
C7 C6 1.537(6) . ?
C2 H2 0.9500 . ?
C2 C3 1.380(7) . ?
C4 H4 0.9500 . ?
C4 C3 1.385(7) . ?
C4 C5 1.386(7) . ?
C9 H9 0.9500 . ?
C9 C10 1.377(6) . ?
C9 C8 1.396(7) . ?
C15 H15 0.9500 . ?
C15 C14 1.385(7) . ?
C14 H14 0.9500 . ?
C3 H3 0.9500 . ?
C6 C11 1.550(6) . ?
C6 C5 1.559(6) . ?
C6 C8 1.557(6) . ?
C10 H10 0.9500 . ?

loop_
_geom_torsion_atom_site_label_1
_geom_torsion_atom_site_label_2
_geom_torsion_atom_site_label_3
_geom_torsion_atom_site_label_4
_geom_torsion
_geom_torsion_site_symmetry_1
_geom_torsion_site_symmetry_2
_geom_torsion_site_symmetry_3
_geom_torsion_site_symmetry_4
_geom_torsion_publ_flag
Mn1 N3 C8 C9 177.8(3) . . . . ?
Mn1 N3 C8 C6 -4.9(4) . . . . ?
Mn1 N1 C15 C14 -175.7(4) . . . . ?
Mn1 N1 C11 C12 177.8(3) . . . . ?
Mn1 N1 C11 C6 2.2(5) . . . . ?
Mn1 N2 C1 C2 -175.7(4) . . . . ?
Mn1 N2 C5 C4 176.0(3) . . . . ?
Mn1 N2 C5 C6 -5.1(5) . . . . ?
N1 C15 C14 C13 -1.5(8) . . . . ?
N2 C1 C2 C3 -1.3(7) . . . . ?
C12 C13 C14 C15 0.3(8) . . . . ?
C1 N2 C5 C4 -1.1(6) . . . . ?
C1 N2 C5 C6 177.8(4) . . . . ?
C1 C2 C3 C4 0.9(7) . . . . ?
C13 C12 C11 N1 -2.9(7) . . . . ?
C13 C12 C11 C6 172.5(4) . . . . ?
C7 C6 C11 N1 178.9(4) . . . . ?
C7 C6 C11 C12 3.4(6) . . . . ?
C7 C6 C5 N2 -177.3(4) . . . . ?
C7 C6 C5 C4 1.6(6) . . . . ?
C7 C6 C8 N3 -176.7(3) . . . . ?
C7 C6 C8 C9 0.6(6) . . . . ?
C15 N1 C11 C12 1.8(7) . . . . ?
C15 N1 C11 C6 -173.8(4) . . . . ?
C3 C4 C5 N2 0.9(6) . . . . ?
C3 C4 C5 C6 -178.0(4) . . . . ?
C10 C9 C8 N3 4.4(6) . . . . ?
C10 C9 C8 C6 -172.9(3) . . . . ?
C11 N1 C15 C14 0.4(7) . . . . ?
C11 C12 C13 C14 1.8(8) . . . . ?
C11 C6 C5 N2 -60.0(5) . . . . ?
C11 C6 C5 C4 118.9(4) . . . . ?
C11 C6 C8 N3 61.8(5) . . . . ?
C11 C6 C8 C9 -120.8(5) . . . . ?
C5 N2 C1 C2 1.3(7) . . . . ?
C5 C4 C3 C2 -0.8(7) . . . . ?
C5 C6 C11 N1 62.0(5) . . . . ?
C5 C6 C11 C12 -113.5(5) . . . . ?
C5 C6 C8 N3 -59.1(5) . . . . ?
C5 C6 C8 C9 118.2(5) . . . . ?
C8 N3 C8 C9 -2.2(3) 2_655 . . . ?
C8 N3 C8 C6 175.1(4) 2_655 . . . ?
C8 C9 C10 C9 -2.2(3) . . . 2_655 ?
C8 C6 C11 N1 -59.4(5) . . . . ?
C8 C6 C11 C12 125.1(5) . . . . ?
C8 C6 C5 N2 64.3(5) . . . . ?
C8 C6 C5 C4 -116.8(5) . . . . ?
